data_7001913
loop_
_publ_author_name
'Zheng, Xiao-Dan'
'Jiang, Long'
'Feng, Xiao-Long'
'Lu, Tong-Bu'

_publ_section_title
;
 Constructions of 1D helical chains with left-handed/right-handed
 helicity: a correlation between the helicity of 1D chains and the
 chirality of building blocks
;
_journal_issue 34
_journal_name_full 'Dalton Transactions'
_journal_page_first 6802
_journal_page_last 6808
_journal_paper_doi 10.1039/b904081a
_journal_year 2009
_chemical_absolute_configuration ad
_chemical_formula_sum 'C41 H79 Cl N18 Ni2 O5'
_chemical_formula_weight 1057.09
_chemical_name_systematic
;
?
;
_space_group_IT_number 4
_symmetry_cell_setting monoclinic
_symmetry_space_group_name_Hall 'P 2yb'
_symmetry_space_group_name_H-M 'P 1 21 1'
_atom_sites_solution_hydrogens geom
_atom_sites_solution_primary direct
_atom_sites_solution_secondary difmap
_audit_creation_method SHELXL-97
_cell_angle_alpha 90.00
_cell_angle_beta 104.5420(10)
_cell_angle_gamma 90.00
_cell_formula_units_Z 2
_cell_length_a 9.15950(10)
_cell_length_b 28.7807(3)
_cell_length_c 10.26460(10)
_cell_measurement_reflns_used 1296
_cell_measurement_temperature 150(2)
_cell_measurement_theta_max 62.3152
_cell_measurement_theta_min 2.8327
_cell_volume 2619.23(5)
_computing_cell_refinement
;
CrysAlis RED, Oxford Diffraction Ltd.,
Version 1.171.31.7 (release 18-10-2006 CrysAlis171 .NET)
(compiled Oct 18 2006,16:28:17)
;
_computing_data_collection
;
CrysAlis CCD, Oxford Diffraction Ltd.,
Version 1.171.31.7 (release 18-10-2006 CrysAlis171 .NET)
(compiled Oct 18 2006,16:28:17)
;
_computing_data_reduction
;
CrysAlis RED, Oxford Diffraction Ltd.,
Version 1.171.31.7 (release 18-10-2006 CrysAlis171 .NET)
(compiled Oct 18 2006,16:28:17)
;
_computing_molecular_graphics 'Bruker SHELXTL'
_computing_publication_material 'Bruker SHELXTL'
_computing_structure_refinement 'SHELXL-97 (Sheldrick, 1997)'
_computing_structure_solution 'SHELXS-97 (Sheldrick, 1990)'
_diffrn_ambient_temperature 150(2)
_diffrn_detector_area_resol_mean 16.0855
_diffrn_measured_fraction_theta_full 0.974
_diffrn_measured_fraction_theta_max 0.974
_diffrn_measurement_device_type 'Gemini S Ultra'
_diffrn_measurement_method '\w and \p scan'
_diffrn_radiation_monochromator graphite
_diffrn_radiation_source 'Enhance (Cu) X-ray Source'
_diffrn_radiation_type CuK\a
_diffrn_radiation_wavelength 1.54178
_diffrn_reflns_av_R_equivalents 0.0224
_diffrn_reflns_av_sigmaI/netI 0.0474
_diffrn_reflns_limit_h_max 8
_diffrn_reflns_limit_h_min -10
_diffrn_reflns_limit_k_max 31
_diffrn_reflns_limit_k_min -32
_diffrn_reflns_limit_l_max 11
_diffrn_reflns_limit_l_min -10
_diffrn_reflns_number 9801
_diffrn_reflns_theta_full 61.12
_diffrn_reflns_theta_max 61.12
_diffrn_reflns_theta_min 3.07
_exptl_absorpt_coefficient_mu 1.843
_exptl_absorpt_correction_T_max 0.5815
_exptl_absorpt_correction_T_min 0.5188
_exptl_absorpt_correction_type multi-scan
_exptl_absorpt_process_details
;
CrysAlis RED, Oxford Diffraction Ltd.,
Version 1.171.31.7 (release 18-10-2006 CrysAlis171 .NET)
(compiled Oct 18 2006,16:28:17)
Empirical absorption correction using spherical harmonics,
implemented in SCALE3 ABSPACK scaling algorithm.
;
_exptl_crystal_colour purple
_exptl_crystal_density_diffrn 1.340
_exptl_crystal_density_method 'not measured'
_exptl_crystal_description block
_exptl_crystal_F_000 1128
_exptl_crystal_size_max 0.41
_exptl_crystal_size_mid 0.36
_exptl_crystal_size_min 0.33
_refine_diff_density_max 0.698
_refine_diff_density_min -0.336
_refine_diff_density_rms 0.049
_refine_ls_abs_structure_details 'Flack H D (1983), Acta Cryst. A39, 876-881'
_refine_ls_abs_structure_Flack 0.014(17)
_refine_ls_extinction_method none
_refine_ls_goodness_of_fit_ref 0.999
_refine_ls_hydrogen_treatment constr
_refine_ls_matrix_type full
_refine_ls_number_parameters 616
_refine_ls_number_reflns 6609
_refine_ls_number_restraints 2
_refine_ls_restrained_S_all 1.024
_refine_ls_R_factor_all 0.0389
_refine_ls_R_factor_gt 0.0346
_refine_ls_shift/su_max 0.002
_refine_ls_shift/su_mean 0.000
_refine_ls_structure_factor_coef Fsqd
_refine_ls_weighting_details 'calc w=1/[\s^2^(Fo^2^)+(0.0485P)^2^+0.0000P] where P=(Fo^2^+2Fc^2^)/3'
_refine_ls_weighting_scheme calc
_refine_ls_wR_factor_gt 0.0836
_refine_ls_wR_factor_ref 0.0854
_reflns_number_gt 6040
_reflns_number_total 6609
_reflns_threshold_expression >2sigma(I)
_cod_data_source_file b904081a.txt
_cod_data_source_block \L-2
_cod_depositor_comments
;
The following automatic conversions were performed:
'_symmetry_cell_setting' value 'Monoclinic' changed to 'monoclinic'
according to '/home/saulius/struct/CIF-dictionaries/cif_core.dic'
dictionary named 'cif_core.dic' version 2.4.1 from 2010-06-29.

Automatic conversion script
Id: cif_fix_enum 1527 2010-12-29 10:47:43Z saulius 
;
_cod_original_sg_symbol_H-M P2(1)
_cod_database_code 7001913

loop_
_symmetry_equiv_pos_as_xyz
'x, y, z'
'-x, y+1/2, -z'

loop_
_atom_site_label
_atom_site_type_symbol
_atom_site_fract_x
_atom_site_fract_y
_atom_site_fract_z
_atom_site_U_iso_or_equiv
_atom_site_adp_type
_atom_site_occupancy
_atom_site_symmetry_multiplicity
_atom_site_calc_flag
_atom_site_refinement_flags
_atom_site_disorder_assembly
_atom_site_disorder_group
C1 C 0.2885(4) 0.75275(16) 0.4064(4) 0.0359(10) Uani 1 1 d . . .
H1A H 0.1844 0.7474 0.4146 0.043 Uiso 1 1 calc R . .
H1B H 0.3265 0.7233 0.3778 0.043 Uiso 1 1 calc R . .
C2 C 0.2877(4) 0.78946(16) 0.3034(4) 0.0359(10) Uani 1 1 d . . .
H2A H 0.2198 0.7801 0.2163 0.043 Uiso 1 1 calc R . .
H2B H 0.2498 0.8190 0.3319 0.043 Uiso 1 1 calc R . .
C3 C 0.4551(5) 0.83569(15) 0.1968(4) 0.0323(9) Uani 1 1 d . . .
H3 H 0.4343 0.8651 0.2408 0.039 Uiso 1 1 calc R . .
C4 C 0.3411(5) 0.83195(16) 0.0587(4) 0.0438(11) Uani 1 1 d . . .
H4A H 0.3542 0.8021 0.0172 0.066 Uiso 1 1 calc R . .
H4B H 0.3582 0.8573 0.0006 0.066 Uiso 1 1 calc R . .
H4C H 0.2384 0.8341 0.0704 0.066 Uiso 1 1 calc R . .
C5 C 0.6130(5) 0.83901(15) 0.1737(4) 0.0353(9) Uani 1 1 d . . .
H5A H 0.6079 0.8609 0.0984 0.042 Uiso 1 1 calc R . .
H5B H 0.6384 0.8081 0.1430 0.042 Uiso 1 1 calc R . .
C6 C 0.7449(5) 0.85411(15) 0.2901(4) 0.0326(9) Uani 1 1 d . . .
C7 C 0.7166(5) 0.90174(15) 0.3453(4) 0.0401(10) Uani 1 1 d . . .
H7A H 0.6324 0.8995 0.3880 0.060 Uiso 1 1 calc R . .
H7B H 0.6918 0.9242 0.2714 0.060 Uiso 1 1 calc R . .
H7C H 0.8075 0.9119 0.4119 0.060 Uiso 1 1 calc R . .
C8 C 0.8876(5) 0.85780(17) 0.2392(4) 0.0449(11) Uani 1 1 d . . .
H8A H 0.8770 0.8835 0.1749 0.067 Uiso 1 1 calc R . .
H8B H 0.9028 0.8287 0.1948 0.067 Uiso 1 1 calc R . .
H8C H 0.9747 0.8635 0.3154 0.067 Uiso 1 1 calc R . .
C9 C 0.8317(5) 0.77515(15) 0.3783(4) 0.0352(10) Uani 1 1 d . . .
H9A H 0.9358 0.7806 0.3703 0.042 Uiso 1 1 calc R . .
H9B H 0.7721 0.7621 0.2920 0.042 Uiso 1 1 calc R . .
C10 C 0.8343(4) 0.74127(15) 0.4892(4) 0.0318(9) Uani 1 1 d . . .
H10A H 0.8821 0.7119 0.4711 0.038 Uiso 1 1 calc R . .
H10B H 0.8946 0.7541 0.5754 0.038 Uiso 1 1 calc R . .
C11 C 0.6746(4) 0.70454(14) 0.6207(4) 0.0304(9) Uani 1 1 d . . .
H11 H 0.7170 0.7243 0.7015 0.036 Uiso 1 1 calc R . .
C12 C 0.7691(5) 0.65991(15) 0.6343(5) 0.0428(11) Uani 1 1 d . . .
H12A H 0.7348 0.6410 0.5529 0.064 Uiso 1 1 calc R . .
H12B H 0.7572 0.6422 0.7126 0.064 Uiso 1 1 calc R . .
H12C H 0.8755 0.6680 0.6462 0.064 Uiso 1 1 calc R . .
C13 C 0.5125(5) 0.69174(15) 0.6213(4) 0.0351(10) Uani 1 1 d . . .
H13A H 0.5177 0.6678 0.6918 0.042 Uiso 1 1 calc R . .
H13B H 0.4656 0.6769 0.5339 0.042 Uiso 1 1 calc R . .
C14 C 0.4046(4) 0.73026(15) 0.6446(4) 0.0313(9) Uani 1 1 d . . .
C15 C 0.4632(5) 0.75410(18) 0.7800(4) 0.0407(10) Uani 1 1 d . . .
H15A H 0.5587 0.7697 0.7819 0.061 Uiso 1 1 calc R . .
H15B H 0.4794 0.7309 0.8521 0.061 Uiso 1 1 calc R . .
H15C H 0.3892 0.7770 0.7933 0.061 Uiso 1 1 calc R . .
C16 C 0.2551(5) 0.70698(18) 0.6454(5) 0.0501(12) Uani 1 1 d . . .
H16A H 0.1789 0.7308 0.6459 0.075 Uiso 1 1 calc R . .
H16B H 0.2684 0.6876 0.7260 0.075 Uiso 1 1 calc R . .
H16C H 0.2221 0.6876 0.5649 0.075 Uiso 1 1 calc R . .
C17 C 1.2581(4) 1.04740(15) 0.9711(4) 0.0307(9) Uani 1 1 d . . .
H17A H 1.3690 1.0445 0.9879 0.037 Uiso 1 1 calc R . .
H17B H 1.2363 1.0714 1.0328 0.037 Uiso 1 1 calc R . .
C18 C 1.1921(4) 1.06209(15) 0.8272(4) 0.0313(9) Uani 1 1 d . . .
H18A H 1.2349 1.0924 0.8104 0.038 Uiso 1 1 calc R . .
H18B H 1.2179 1.0389 0.7652 0.038 Uiso 1 1 calc R . .
C19 C 0.9532(4) 1.07665(14) 0.6589(4) 0.0293(9) Uani 1 1 d . . .
H19 H 0.9740 1.0503 0.6025 0.035 Uiso 1 1 calc R . .
C20 C 1.0153(5) 1.12103(18) 0.6126(4) 0.0459(12) Uani 1 1 d . . .
H20A H 0.9900 1.1475 0.6627 0.069 Uiso 1 1 calc R . .
H20B H 0.9708 1.1255 0.5161 0.069 Uiso 1 1 calc R . .
H20C H 1.1252 1.1186 0.6291 0.069 Uiso 1 1 calc R . .
C21 C 0.7803(4) 1.08175(14) 0.6345(4) 0.0334(9) Uani 1 1 d . . .
H21A H 0.7612 1.1039 0.7020 0.040 Uiso 1 1 calc R . .
H21B H 0.7419 1.0963 0.5450 0.040 Uiso 1 1 calc R . .
C22 C 0.6852(4) 1.03863(14) 0.6390(4) 0.0296(9) Uani 1 1 d . . .
C23 C 0.7091(4) 1.00188(17) 0.5410(4) 0.0362(9) Uani 1 1 d . . .
H23A H 0.8155 0.9927 0.5636 0.054 Uiso 1 1 calc R . .
H23B H 0.6809 1.0144 0.4494 0.054 Uiso 1 1 calc R . .
H23C H 0.6464 0.9747 0.5467 0.054 Uiso 1 1 calc R . .
C24 C 0.5167(5) 1.05279(17) 0.5971(5) 0.0439(11) Uani 1 1 d . . .
H24A H 0.4542 1.0264 0.6100 0.066 Uiso 1 1 calc R . .
H24B H 0.4896 1.0620 0.5021 0.066 Uiso 1 1 calc R . .
H24C H 0.4997 1.0789 0.6526 0.066 Uiso 1 1 calc R . .
C25 C 0.6660(5) 1.04431(16) 0.8752(4) 0.0367(10) Uani 1 1 d . . .
H25A H 0.5548 1.0411 0.8521 0.044 Uiso 1 1 calc R . .
H25B H 0.6905 1.0776 0.8700 0.044 Uiso 1 1 calc R . .
C26 C 0.7306(4) 1.02699(17) 1.0157(4) 0.0376(10) Uani 1 1 d . . .
H26A H 0.6884 1.0450 1.0799 0.045 Uiso 1 1 calc R . .
H26B H 0.7040 0.9939 1.0222 0.045 Uiso 1 1 calc R . .
C27 C 0.9705(5) 1.01254(19) 1.1854(4) 0.0433(11) Uani 1 1 d U . .
H27 H 0.9484 0.9785 1.1843 0.052 Uiso 1 1 calc R . .
C28 C 0.9104(7) 1.0354(3) 1.2964(5) 0.0758(16) Uani 1 1 d U . .
H28A H 0.9259 1.0691 1.2949 0.114 Uiso 1 1 calc R . .
H28B H 0.9644 1.0230 1.3842 0.114 Uiso 1 1 calc R . .
H28C H 0.8024 1.0289 1.2811 0.114 Uiso 1 1 calc R . .
C29 C 1.1413(5) 1.01932(17) 1.2200(4) 0.0405(11) Uani 1 1 d . . .
H29A H 1.1612 1.0524 1.2049 0.049 Uiso 1 1 calc R . .
H29B H 1.1807 1.0132 1.3174 0.049 Uiso 1 1 calc R . .
C30 C 1.2322(4) 0.99046(14) 1.1458(4) 0.0339(10) Uani 1 1 d . . .
C31 C 1.2048(6) 0.93814(17) 1.1569(4) 0.0514(13) Uani 1 1 d . . .
H31A H 1.1000 0.9308 1.1112 0.077 Uiso 1 1 calc R . .
H31B H 1.2243 0.9294 1.2520 0.077 Uiso 1 1 calc R . .
H31C H 1.2728 0.9208 1.1147 0.077 Uiso 1 1 calc R . .
C32 C 1.4013(4) 0.99892(19) 1.2104(4) 0.0477(11) Uani 1 1 d . . .
H32A H 1.4615 0.9846 1.1546 0.072 Uiso 1 1 calc R . .
H32B H 1.4287 0.9851 1.3006 0.072 Uiso 1 1 calc R . .
H32C H 1.4211 1.0324 1.2171 0.072 Uiso 1 1 calc R . .
C33 C 0.7782(5) 0.83570(14) 0.7709(4) 0.0327(9) Uani 1 1 d U . .
C34 C 0.8599(5) 0.89928(15) 0.9012(4) 0.0355(10) Uani 1 1 d U . .
C35 C 0.4767(6) 0.89209(16) 0.5952(5) 0.0444(11) Uani 1 1 d . . .
C36 C 0.4482(5) 0.93056(17) 0.7877(5) 0.0492(12) Uani 1 1 d . . .
C37 C 1.0670(5) 0.93798(17) 0.6708(4) 0.0451(11) Uani 1 1 d U . .
C38 C 1.1143(5) 0.8648(2) 0.6058(6) 0.0621(16) Uani 1 1 d U . .
Cl1 Cl 0.49310(11) 0.67508(3) 0.14124(9) 0.0346(2) Uani 1 1 d . . .
N1 N 0.3857(4) 0.76708(11) 0.5385(3) 0.0291(7) Uani 1 1 d . . .
H1C H 0.3341 0.7911 0.5678 0.035 Uiso 1 1 calc R . .
N2 N 0.4436(3) 0.79611(12) 0.2876(3) 0.0270(7) Uani 1 1 d . . .
H2C H 0.4703 0.7692 0.2489 0.032 Uiso 1 1 calc R . .
N3 N 0.7645(3) 0.81964(11) 0.4055(3) 0.0277(7) Uani 1 1 d . . .
H3A H 0.8351 0.8330 0.4769 0.033 Uiso 1 1 calc R . .
N4 N 0.6792(3) 0.73186(11) 0.4994(3) 0.0247(7) Uani 1 1 d . . .
H4D H 0.6298 0.7150 0.4239 0.030 Uiso 1 1 calc R . .
N5 N 1.1930(3) 1.00221(12) 0.9982(3) 0.0268(6) Uani 1 1 d . . .
H5C H 1.2405 0.9798 0.9581 0.032 Uiso 1 1 calc R . .
N6 N 1.0254(3) 1.06593(11) 0.8021(3) 0.0248(7) Uani 1 1 d . . .
H6A H 1.0047 1.0904 0.8539 0.030 Uiso 1 1 calc R . .
N7 N 0.7277(3) 1.01766(11) 0.7770(3) 0.0268(7) Uani 1 1 d . . .
H7D H 0.6792 0.9890 0.7687 0.032 Uiso 1 1 calc R . .
N8 N 0.8973(3) 1.03236(12) 1.0493(3) 0.0278(7) Uani 1 1 d . . .
H8D H 0.9187 1.0640 1.0517 0.033 Uiso 1 1 calc R . .
N9 N 0.7227(4) 0.81443(11) 0.6772(3) 0.0293(7) Uani 1 1 d . . .
N10 N 0.8436(6) 0.85461(13) 0.8864(4) 0.0613(12) Uani 1 1 d U . .
N11 N 0.8813(4) 0.93791(12) 0.9281(3) 0.0326(8) Uani 1 1 d . . .
N12 N 0.4746(4) 0.86395(12) 0.5149(3) 0.0324(8) Uani 1 1 d . . .
N13 N 0.5125(6) 0.92466(17) 0.6880(5) 0.0733(15) Uani 1 1 d . . .
N14 N 0.4170(5) 0.93937(17) 0.8838(5) 0.0604(12) Uani 1 1 d . . .
N15 N 1.0334(4) 0.96671(12) 0.7324(3) 0.0333(8) Uani 1 1 d . . .
N16 N 1.1180(6) 0.91150(19) 0.5879(5) 0.0770(14) Uani 1 1 d U . .
N17 N 1.1239(6) 0.82580(17) 0.6080(6) 0.0772(16) Uani 1 1 d . . .
Ni1 Ni 0.57766(6) 0.79952(2) 0.48734(5) 0.02300(15) Uani 1 1 d . . .
Ni2 Ni 0.96050(6) 1.00347(2) 0.88144(5) 0.02057(14) Uani 1 1 d . . .
O1 O 0.5870(6) 0.65800(16) 0.2615(4) 0.1023(18) Uani 1 1 d . . .
O2 O 0.3473(5) 0.6795(2) 0.1600(6) 0.124(2) Uani 1 1 d . . .
O3 O 0.5427(6) 0.71956(13) 0.1159(4) 0.0926(16) Uani 1 1 d . . .
O4 O 0.4922(5) 0.64379(12) 0.0338(3) 0.0654(10) Uani 1 1 d . . .
O5 O 0.9943(4) 1.12863(11) 1.0229(3) 0.0510(8) Uani 1 1 d . . .
C39 C 0.9571(6) 1.24977(17) 1.0790(5) 0.0585(14) Uani 1 1 d . . .
H39A H 0.8691 1.2432 1.1141 0.088 Uiso 1 1 calc R . .
H39B H 0.9273 1.2702 1.0005 0.088 Uiso 1 1 calc R . .
H39C H 1.0350 1.2650 1.1489 0.088 Uiso 1 1 calc R . .
C40 C 1.1467(6) 1.2095(2) 0.9865(6) 0.0637(15) Uani 1 1 d . . .
H40A H 1.1752 1.1782 0.9645 0.096 Uiso 1 1 calc R . .
H40B H 1.2305 1.2235 1.0537 0.096 Uiso 1 1 calc R . .
H40C H 1.1236 1.2286 0.9050 0.096 Uiso 1 1 calc R . .
C41 C 0.9507(5) 1.16670(15) 1.0524(4) 0.0394(10) Uani 1 1 d . . .
H41A H 0.8635 1.1673 1.0866 0.047 Uiso 1 1 calc R . .
N18 N 1.0157(4) 1.20679(12) 1.0400(3) 0.0384(8) Uani 1 1 d . . .

loop_
_atom_site_aniso_label
_atom_site_aniso_U_11
_atom_site_aniso_U_22
_atom_site_aniso_U_33
_atom_site_aniso_U_23
_atom_site_aniso_U_13
_atom_site_aniso_U_12
C1 0.022(2) 0.049(3) 0.035(2) -0.011(2) 0.0047(16) -0.0041(19)
C2 0.028(2) 0.046(3) 0.030(2) -0.0064(19) 0.0005(16) 0.0002(19)
C3 0.040(2) 0.032(2) 0.022(2) -0.0014(17) 0.0000(16) 0.0023(18)
C4 0.055(3) 0.039(3) 0.029(2) -0.0015(19) -0.0054(19) 0.004(2)
C5 0.050(2) 0.034(2) 0.023(2) 0.0005(17) 0.0100(17) -0.0019(19)
C6 0.041(2) 0.032(2) 0.027(2) 0.0028(17) 0.0115(17) -0.0080(19)
C7 0.050(3) 0.033(2) 0.037(3) 0.000(2) 0.0105(19) -0.007(2)
C8 0.055(3) 0.051(3) 0.034(2) 0.006(2) 0.020(2) -0.008(2)
C9 0.030(2) 0.043(2) 0.037(2) 0.0013(19) 0.0185(18) 0.0065(19)
C10 0.026(2) 0.034(2) 0.036(2) 0.0010(18) 0.0095(16) 0.0121(18)
C11 0.035(2) 0.030(2) 0.026(2) 0.0002(17) 0.0081(16) 0.0047(18)
C12 0.050(3) 0.034(2) 0.045(3) 0.008(2) 0.013(2) 0.012(2)
C13 0.041(2) 0.032(2) 0.034(2) 0.0024(18) 0.0119(18) -0.0045(18)
C14 0.031(2) 0.037(2) 0.029(2) 0.0006(18) 0.0133(16) -0.0022(18)
C15 0.044(2) 0.052(3) 0.031(2) -0.001(2) 0.0173(18) -0.001(2)
C16 0.043(3) 0.056(3) 0.057(3) 0.004(2) 0.024(2) -0.006(2)
C17 0.026(2) 0.037(2) 0.030(2) -0.0001(18) 0.0085(16) -0.0059(17)
C18 0.023(2) 0.035(2) 0.037(2) 0.0041(18) 0.0098(16) -0.0021(17)
C19 0.035(2) 0.032(2) 0.023(2) 0.0063(17) 0.0107(16) -0.0034(17)
C20 0.045(3) 0.053(3) 0.038(3) 0.022(2) 0.007(2) -0.010(2)
C21 0.037(2) 0.034(2) 0.027(2) 0.0053(17) 0.0021(16) -0.0006(18)
C22 0.027(2) 0.031(2) 0.029(2) 0.0017(17) 0.0032(15) 0.0023(17)
C23 0.037(2) 0.039(2) 0.029(2) -0.002(2) 0.0004(15) 0.000(2)
C24 0.034(2) 0.046(3) 0.046(3) 0.002(2) 0.0002(19) 0.004(2)
C25 0.028(2) 0.047(3) 0.038(2) -0.004(2) 0.0132(17) 0.0080(19)
C26 0.033(2) 0.048(3) 0.038(2) -0.005(2) 0.0205(18) -0.003(2)
C27 0.045(2) 0.064(3) 0.0234(19) -0.0007(19) 0.0131(16) -0.007(2)
C28 0.070(3) 0.121(4) 0.045(3) -0.011(3) 0.031(2) 0.000(3)
C29 0.044(2) 0.054(3) 0.020(2) -0.0035(18) 0.0027(16) -0.011(2)
C30 0.032(2) 0.035(2) 0.029(2) -0.0006(18) -0.0029(16) -0.0036(18)
C31 0.068(3) 0.041(3) 0.034(2) 0.013(2) -0.007(2) 0.001(2)
C32 0.037(2) 0.059(3) 0.037(2) -0.001(2) -0.0105(17) 0.000(2)
C33 0.051(2) 0.0190(19) 0.024(2) 0.0040(17) 0.0022(18) 0.0002(18)
C34 0.054(3) 0.031(3) 0.0182(19) -0.0002(17) 0.0019(17) -0.003(2)
C35 0.066(3) 0.030(2) 0.049(3) -0.001(2) 0.036(2) -0.002(2)
C36 0.047(3) 0.048(3) 0.062(3) -0.024(3) 0.032(2) -0.016(2)
C37 0.052(3) 0.048(3) 0.032(2) -0.011(2) 0.0032(19) 0.024(2)
C38 0.037(3) 0.063(4) 0.078(4) -0.044(3) -0.001(2) 0.015(2)
Cl1 0.0442(6) 0.0291(5) 0.0308(5) -0.0019(4) 0.0102(4) -0.0004(4)
N1 0.0268(17) 0.0325(19) 0.0281(18) -0.0046(15) 0.0073(13) -0.0001(14)
N2 0.0270(16) 0.0282(17) 0.0256(16) -0.0036(15) 0.0063(12) 0.0030(15)
N3 0.0277(17) 0.0316(18) 0.0239(17) -0.0003(14) 0.0065(12) -0.0005(14)
N4 0.0245(16) 0.0291(17) 0.0208(16) -0.0021(13) 0.0061(12) 0.0007(13)
N5 0.0304(16) 0.0275(16) 0.0219(15) -0.0037(15) 0.0054(12) 0.0024(15)
N6 0.0236(16) 0.0293(18) 0.0226(16) -0.0011(14) 0.0078(13) -0.0021(14)
N7 0.0225(15) 0.0281(18) 0.0299(17) -0.0003(13) 0.0070(12) -0.0017(13)
N8 0.0290(18) 0.0320(18) 0.0261(17) -0.0020(14) 0.0141(13) -0.0041(14)
N9 0.0345(17) 0.0251(17) 0.0283(18) -0.0041(15) 0.0082(14) -0.0006(14)
N10 0.112(3) 0.0247(19) 0.029(2) -0.0029(15) -0.017(2) -0.006(2)
N11 0.0378(19) 0.027(2) 0.0291(18) -0.0004(15) 0.0015(14) -0.0061(15)
N12 0.0369(19) 0.034(2) 0.0279(18) -0.0018(17) 0.0114(14) 0.0018(15)
N13 0.093(4) 0.059(3) 0.086(3) -0.034(3) 0.058(3) -0.031(3)
N14 0.052(3) 0.072(3) 0.059(3) -0.026(2) 0.016(2) 0.007(2)
N15 0.0331(19) 0.037(2) 0.0283(18) -0.0059(16) 0.0049(14) 0.0052(16)
N16 0.101(3) 0.073(3) 0.058(3) -0.022(2) 0.022(2) 0.027(3)
N17 0.068(3) 0.047(3) 0.129(5) -0.045(3) 0.049(3) -0.011(2)
Ni1 0.0246(3) 0.0231(3) 0.0213(3) -0.0036(3) 0.0058(2) 0.0019(3)
Ni2 0.0231(3) 0.0202(3) 0.0192(3) -0.0027(3) 0.0068(2) -0.0004(3)
O1 0.157(5) 0.068(3) 0.057(2) 0.000(2) -0.020(3) 0.032(3)
O2 0.060(3) 0.171(6) 0.152(5) -0.083(4) 0.045(3) -0.017(3)
O3 0.180(5) 0.040(2) 0.081(3) -0.015(2) 0.075(3) -0.030(3)
O4 0.109(3) 0.042(2) 0.050(2) -0.0221(16) 0.027(2) -0.012(2)
O5 0.068(2) 0.0298(17) 0.059(2) -0.0158(15) 0.0229(17) -0.0013(16)
C39 0.077(4) 0.032(3) 0.059(3) -0.005(2) 0.001(3) 0.006(3)
C40 0.060(3) 0.075(4) 0.061(3) -0.003(3) 0.024(3) -0.022(3)
C41 0.038(2) 0.039(3) 0.043(3) -0.008(2) 0.0142(18) -0.003(2)
N18 0.041(2) 0.032(2) 0.040(2) -0.0029(15) 0.0058(15) -0.0036(16)

loop_
_atom_type_symbol
_atom_type_description
_atom_type_scat_dispersion_real
_atom_type_scat_dispersion_imag
_atom_type_scat_source
C C 0.0181 0.0091 'International Tables Vol C Tables 4.2.6.8 and 6.1.1.4'
H H 0.0000 0.0000 'International Tables Vol C Tables 4.2.6.8 and 6.1.1.4'
N N 0.0311 0.0180 'International Tables Vol C Tables 4.2.6.8 and 6.1.1.4'
O O 0.0492 0.0322 'International Tables Vol C Tables 4.2.6.8 and 6.1.1.4'
Cl Cl 0.3639 0.7018 'International Tables Vol C Tables 4.2.6.8 and 6.1.1.4'
Ni Ni -3.0029 0.5091 'International Tables Vol C Tables 4.2.6.8 and 6.1.1.4'

loop_
_geom_angle_atom_site_label_1
_geom_angle_atom_site_label_2
_geom_angle_atom_site_label_3
_geom_angle
_geom_angle_site_symmetry_1
_geom_angle_site_symmetry_3
_geom_angle_publ_flag
N1 C1 C2 110.2(3) . . ?
N1 C1 H1A 109.6 . . ?
C2 C1 H1A 109.6 . . ?
N1 C1 H1B 109.6 . . ?
C2 C1 H1B 109.6 . . ?
H1A C1 H1B 108.1 . . ?
N2 C2 C1 109.5(3) . . ?
N2 C2 H2A 109.8 . . ?
C1 C2 H2A 109.8 . . ?
N2 C2 H2B 109.8 . . ?
C1 C2 H2B 109.8 . . ?
H2A C2 H2B 108.2 . . ?
N2 C3 C5 111.3(3) . . ?
N2 C3 C4 112.6(3) . . ?
C5 C3 C4 108.1(3) . . ?
N2 C3 H3 108.2 . . ?
C5 C3 H3 108.2 . . ?
C4 C3 H3 108.2 . . ?
C3 C4 H4A 109.5 . . ?
C3 C4 H4B 109.5 . . ?
H4A C4 H4B 109.5 . . ?
C3 C4 H4C 109.5 . . ?
H4A C4 H4C 109.5 . . ?
H4B C4 H4C 109.5 . . ?
C3 C5 C6 119.2(3) . . ?
C3 C5 H5A 107.5 . . ?
C6 C5 H5A 107.5 . . ?
C3 C5 H5B 107.5 . . ?
C6 C5 H5B 107.5 . . ?
H5A C5 H5B 107.0 . . ?
N3 C6 C8 111.6(3) . . ?
N3 C6 C7 107.1(3) . . ?
C8 C6 C7 107.7(3) . . ?
N3 C6 C5 109.7(3) . . ?
C8 C6 C5 109.1(3) . . ?
C7 C6 C5 111.6(4) . . ?
C6 C7 H7A 109.5 . . ?
C6 C7 H7B 109.5 . . ?
H7A C7 H7B 109.5 . . ?
C6 C7 H7C 109.5 . . ?
H7A C7 H7C 109.5 . . ?
H7B C7 H7C 109.5 . . ?
C6 C8 H8A 109.5 . . ?
C6 C8 H8B 109.5 . . ?
H8A C8 H8B 109.5 . . ?
C6 C8 H8C 109.5 . . ?
H8A C8 H8C 109.5 . . ?
H8B C8 H8C 109.5 . . ?
N3 C9 C10 110.4(3) . . ?
N3 C9 H9A 109.6 . . ?
C10 C9 H9A 109.6 . . ?
N3 C9 H9B 109.6 . . ?
C10 C9 H9B 109.6 . . ?
H9A C9 H9B 108.1 . . ?
N4 C10 C9 110.0(3) . . ?
N4 C10 H10A 109.7 . . ?
C9 C10 H10A 109.7 . . ?
N4 C10 H10B 109.7 . . ?
C9 C10 H10B 109.7 . . ?
H10A C10 H10B 108.2 . . ?
N4 C11 C13 111.3(3) . . ?
N4 C11 C12 112.7(3) . . ?
C13 C11 C12 108.9(3) . . ?
N4 C11 H11 107.9 . . ?
C13 C11 H11 107.9 . . ?
C12 C11 H11 107.9 . . ?
C11 C12 H12A 109.5 . . ?
C11 C12 H12B 109.5 . . ?
H12A C12 H12B 109.5 . . ?
C11 C12 H12C 109.5 . . ?
H12A C12 H12C 109.5 . . ?
H12B C12 H12C 109.5 . . ?
C11 C13 C14 119.2(3) . . ?
C11 C13 H13A 107.5 . . ?
C14 C13 H13A 107.5 . . ?
C11 C13 H13B 107.5 . . ?
C14 C13 H13B 107.5 . . ?
H13A C13 H13B 107.0 . . ?
N1 C14 C15 107.2(4) . . ?
N1 C14 C16 112.0(3) . . ?
C15 C14 C16 107.7(3) . . ?
N1 C14 C13 110.9(3) . . ?
C15 C14 C13 111.9(3) . . ?
C16 C14 C13 107.2(4) . . ?
C14 C15 H15A 109.5 . . ?
C14 C15 H15B 109.5 . . ?
H15A C15 H15B 109.5 . . ?
C14 C15 H15C 109.5 . . ?
H15A C15 H15C 109.5 . . ?
H15B C15 H15C 109.5 . . ?
C14 C16 H16A 109.5 . . ?
C14 C16 H16B 109.5 . . ?
H16A C16 H16B 109.5 . . ?
C14 C16 H16C 109.5 . . ?
H16A C16 H16C 109.5 . . ?
H16B C16 H16C 109.5 . . ?
N5 C17 C18 110.3(3) . . ?
N5 C17 H17A 109.6 . . ?
C18 C17 H17A 109.6 . . ?
N5 C17 H17B 109.6 . . ?
C18 C17 H17B 109.6 . . ?
H17A C17 H17B 108.1 . . ?
N6 C18 C17 109.4(3) . . ?
N6 C18 H18A 109.8 . . ?
C17 C18 H18A 109.8 . . ?
N6 C18 H18B 109.8 . . ?
C17 C18 H18B 109.8 . . ?
H18A C18 H18B 108.2 . . ?
N6 C19 C20 112.0(3) . . ?
N6 C19 C21 111.3(3) . . ?
C20 C19 C21 108.5(3) . . ?
N6 C19 H19 108.3 . . ?
C20 C19 H19 108.3 . . ?
C21 C19 H19 108.3 . . ?
C19 C20 H20A 109.5 . . ?
C19 C20 H20B 109.5 . . ?
H20A C20 H20B 109.5 . . ?
C19 C20 H20C 109.5 . . ?
H20A C20 H20C 109.5 . . ?
H20B C20 H20C 109.5 . . ?
C22 C21 C19 119.2(3) . . ?
C22 C21 H21A 107.5 . . ?
C19 C21 H21A 107.5 . . ?
C22 C21 H21B 107.5 . . ?
C19 C21 H21B 107.5 . . ?
H21A C21 H21B 107.0 . . ?
N7 C22 C23 107.5(3) . . ?
N7 C22 C21 110.0(3) . . ?
C23 C22 C21 111.7(3) . . ?
N7 C22 C24 111.9(3) . . ?
C23 C22 C24 107.4(3) . . ?
C21 C22 C24 108.3(3) . . ?
C22 C23 H23A 109.5 . . ?
C22 C23 H23B 109.5 . . ?
H23A C23 H23B 109.5 . . ?
C22 C23 H23C 109.5 . . ?
H23A C23 H23C 109.5 . . ?
H23B C23 H23C 109.5 . . ?
C22 C24 H24A 109.5 . . ?
C22 C24 H24B 109.5 . . ?
H24A C24 H24B 109.5 . . ?
C22 C24 H24C 109.5 . . ?
H24A C24 H24C 109.5 . . ?
H24B C24 H24C 109.5 . . ?
N7 C25 C26 110.8(3) . . ?
N7 C25 H25A 109.5 . . ?
C26 C25 H25A 109.5 . . ?
N7 C25 H25B 109.5 . . ?
C26 C25 H25B 109.5 . . ?
H25A C25 H25B 108.1 . . ?
N8 C26 C25 108.9(3) . . ?
N8 C26 H26A 109.9 . . ?
C25 C26 H26A 109.9 . . ?
N8 C26 H26B 109.9 . . ?
C25 C26 H26B 109.9 . . ?
H26A C26 H26B 108.3 . . ?
N8 C27 C29 111.1(3) . . ?
N8 C27 C28 111.6(4) . . ?
C29 C27 C28 108.1(4) . . ?
N8 C27 H27 108.7 . . ?
C29 C27 H27 108.7 . . ?
C28 C27 H27 108.7 . . ?
C27 C28 H28A 109.5 . . ?
C27 C28 H28B 109.5 . . ?
H28A C28 H28B 109.5 . . ?
C27 C28 H28C 109.5 . . ?
H28A C28 H28C 109.5 . . ?
H28B C28 H28C 109.5 . . ?
C30 C29 C27 118.3(3) . . ?
C30 C29 H29A 107.7 . . ?
C27 C29 H29A 107.7 . . ?
C30 C29 H29B 107.7 . . ?
C27 C29 H29B 107.7 . . ?
H29A C29 H29B 107.1 . . ?
N5 C30 C29 111.2(3) . . ?
N5 C30 C31 107.1(3) . . ?
C29 C30 C31 112.4(4) . . ?
N5 C30 C32 110.9(3) . . ?
C29 C30 C32 108.5(3) . . ?
C31 C30 C32 106.7(4) . . ?
C30 C31 H31A 109.5 . . ?
C30 C31 H31B 109.5 . . ?
H31A C31 H31B 109.5 . . ?
C30 C31 H31C 109.5 . . ?
H31A C31 H31C 109.5 . . ?
H31B C31 H31C 109.5 . . ?
C30 C32 H32A 109.5 . . ?
C30 C32 H32B 109.5 . . ?
H32A C32 H32B 109.5 . . ?
C30 C32 H32C 109.5 . . ?
H32A C32 H32C 109.5 . . ?
H32B C32 H32C 109.5 . . ?
N9 C33 N10 172.3(4) . . ?
N11 C34 N10 172.9(4) . . ?
N12 C35 N13 166.7(5) . . ?
N14 C36 N13 167.5(6) . . ?
N15 C37 N16 168.3(6) . . ?
N17 C38 N16 170.1(7) . . ?
O2 Cl1 O1 107.8(4) . . ?
O2 Cl1 O3 107.8(4) . . ?
O1 Cl1 O3 109.1(3) . . ?
O2 Cl1 O4 110.1(3) . . ?
O1 Cl1 O4 110.1(3) . . ?
O3 Cl1 O4 111.9(2) . . ?
C1 N1 C14 113.7(3) . . ?
C1 N1 Ni1 103.6(2) . . ?
C14 N1 Ni1 121.9(2) . . ?
C1 N1 H1C 105.5 . . ?
C14 N1 H1C 105.5 . . ?
Ni1 N1 H1C 105.5 . . ?
C2 N2 C3 112.7(3) . . ?
C2 N2 Ni1 103.9(2) . . ?
C3 N2 Ni1 117.1(2) . . ?
C2 N2 H2C 107.6 . . ?
C3 N2 H2C 107.6 . . ?
Ni1 N2 H2C 107.6 . . ?
C9 N3 C6 113.0(3) . . ?
C9 N3 Ni1 104.4(2) . . ?
C6 N3 Ni1 121.8(2) . . ?
C9 N3 H3A 105.5 . . ?
C6 N3 H3A 105.5 . . ?
Ni1 N3 H3A 105.5 . . ?
C10 N4 C11 112.8(3) . . ?
C10 N4 Ni1 103.9(2) . . ?
C11 N4 Ni1 115.2(2) . . ?
C10 N4 H4D 108.2 . . ?
C11 N4 H4D 108.2 . . ?
Ni1 N4 H4D 108.2 . . ?
C17 N5 C30 112.3(3) . . ?
C17 N5 Ni2 105.5(2) . . ?
C30 N5 Ni2 120.9(2) . . ?
C17 N5 H5C 105.7 . . ?
C30 N5 H5C 105.7 . . ?
Ni2 N5 H5C 105.7 . . ?
C19 N6 C18 111.7(3) . . ?
C19 N6 Ni2 117.3(2) . . ?
C18 N6 Ni2 104.2(2) . . ?
C19 N6 H6A 107.8 . . ?
C18 N6 H6A 107.8 . . ?
Ni2 N6 H6A 107.8 . . ?
C25 N7 C22 112.4(3) . . ?
C25 N7 Ni2 104.8(2) . . ?
C22 N7 Ni2 122.1(2) . . ?
C25 N7 H7D 105.4 . . ?
C22 N7 H7D 105.4 . . ?
Ni2 N7 H7D 105.4 . . ?
C26 N8 C27 111.6(3) . . ?
C26 N8 Ni2 104.2(2) . . ?
C27 N8 Ni2 117.2(3) . . ?
C26 N8 H8D 107.8 . . ?
C27 N8 H8D 107.8 . . ?
Ni2 N8 H8D 107.8 . . ?
C33 N9 Ni1 158.2(3) . . ?
C34 N10 C33 122.2(4) . . ?
C34 N11 Ni2 148.6(3) . . ?
C35 N12 Ni1 141.1(3) . . ?
C36 N13 C35 125.2(4) . . ?
C37 N15 Ni2 163.1(4) . . ?
C37 N16 C38 117.5(5) . . ?
N9 Ni1 N2 170.01(13) . . ?
N9 Ni1 N12 84.11(13) . . ?
N2 Ni1 N12 90.02(13) . . ?
N9 Ni1 N4 88.18(12) . . ?
N2 Ni1 N4 98.72(12) . . ?
N12 Ni1 N4 168.73(12) . . ?
N9 Ni1 N3 85.90(12) . . ?
N2 Ni1 N3 87.67(11) . . ?
N12 Ni1 N3 103.77(13) . . ?
N4 Ni1 N3 83.80(12) . . ?
N9 Ni1 N1 102.99(12) . . ?
N2 Ni1 N1 84.59(11) . . ?
N12 Ni1 N1 85.95(13) . . ?
N4 Ni1 N1 87.80(12) . . ?
N3 Ni1 N1 167.59(12) . . ?
N15 Ni2 N11 84.59(14) . . ?
N15 Ni2 N6 88.64(13) . . ?
N11 Ni2 N6 170.80(12) . . ?
N15 Ni2 N8 171.96(13) . . ?
N11 Ni2 N8 89.23(13) . . ?
N6 Ni2 N8 98.04(12) . . ?
N15 Ni2 N5 86.93(12) . . ?
N11 Ni2 N5 101.82(13) . . ?
N6 Ni2 N5 83.98(12) . . ?
N8 Ni2 N5 89.32(12) . . ?
N15 Ni2 N7 100.80(12) . . ?
N11 Ni2 N7 85.97(12) . . ?
N6 Ni2 N7 89.21(11) . . ?
N8 Ni2 N7 83.85(12) . . ?
N5 Ni2 N7 169.60(12) . . ?
N18 C39 H39A 109.5 . . ?
N18 C39 H39B 109.5 . . ?
H39A C39 H39B 109.5 . . ?
N18 C39 H39C 109.5 . . ?
H39A C39 H39C 109.5 . . ?
H39B C39 H39C 109.5 . . ?
N18 C40 H40A 109.5 . . ?
N18 C40 H40B 109.5 . . ?
H40A C40 H40B 109.5 . . ?
N18 C40 H40C 109.5 . . ?
H40A C40 H40C 109.5 . . ?
H40B C40 H40C 109.5 . . ?
O5 C41 N18 125.0(4) . . ?
O5 C41 H41A 117.5 . . ?
N18 C41 H41A 117.5 . . ?
C41 N18 C40 121.5(4) . . ?
C41 N18 C39 120.9(4) . . ?
C40 N18 C39 117.5(4) . . ?

loop_
_geom_bond_atom_site_label_1
_geom_bond_atom_site_label_2
_geom_bond_distance
_geom_bond_site_symmetry_2
_geom_bond_publ_flag
C1 N1 1.481(5) . ?
C1 C2 1.494(6) . ?
C1 H1A 0.9900 . ?
C1 H1B 0.9900 . ?
C2 N2 1.489(5) . ?
C2 H2A 0.9900 . ?
C2 H2B 0.9900 . ?
C3 N2 1.492(5) . ?
C3 C5 1.526(6) . ?
C3 C4 1.539(5) . ?
C3 H3 1.0000 . ?
C4 H4A 0.9800 . ?
C4 H4B 0.9800 . ?
C4 H4C 0.9800 . ?
C5 C6 1.533(6) . ?
C5 H5A 0.9900 . ?
C5 H5B 0.9900 . ?
C6 N3 1.521(5) . ?
C6 C8 1.529(6) . ?
C6 C7 1.530(6) . ?
C7 H7A 0.9800 . ?
C7 H7B 0.9800 . ?
C7 H7C 0.9800 . ?
C8 H8A 0.9800 . ?
C8 H8B 0.9800 . ?
C8 H8C 0.9800 . ?
C9 N3 1.478(5) . ?
C9 C10 1.494(6) . ?
C9 H9A 0.9900 . ?
C9 H9B 0.9900 . ?
C10 N4 1.475(5) . ?
C10 H10A 0.9900 . ?
C10 H10B 0.9900 . ?
C11 N4 1.483(5) . ?
C11 C13 1.531(5) . ?
C11 C12 1.535(6) . ?
C11 H11 1.0000 . ?
C12 H12A 0.9800 . ?
C12 H12B 0.9800 . ?
C12 H12C 0.9800 . ?
C13 C14 1.544(6) . ?
C13 H13A 0.9900 . ?
C13 H13B 0.9900 . ?
C14 N1 1.498(5) . ?
C14 C15 1.522(6) . ?
C14 C16 1.526(6) . ?
C15 H15A 0.9800 . ?
C15 H15B 0.9800 . ?
C15 H15C 0.9800 . ?
C16 H16A 0.9800 . ?
C16 H16B 0.9800 . ?
C16 H16C 0.9800 . ?
C17 N5 1.486(5) . ?
C17 C18 1.509(5) . ?
C17 H17A 0.9900 . ?
C17 H17B 0.9900 . ?
C18 N6 1.488(5) . ?
C18 H18A 0.9900 . ?
C18 H18B 0.9900 . ?
C19 N6 1.485(5) . ?
C19 C20 1.522(6) . ?
C19 C21 1.548(6) . ?
C19 H19 1.0000 . ?
C20 H20A 0.9800 . ?
C20 H20B 0.9800 . ?
C20 H20C 0.9800 . ?
C21 C22 1.523(6) . ?
C21 H21A 0.9900 . ?
C21 H21B 0.9900 . ?
C22 N7 1.498(5) . ?
C22 C23 1.513(6) . ?
C22 C24 1.549(6) . ?
C23 H23A 0.9800 . ?
C23 H23B 0.9800 . ?
C23 H23C 0.9800 . ?
C24 H24A 0.9800 . ?
C24 H24B 0.9800 . ?
C24 H24C 0.9800 . ?
C25 N7 1.487(5) . ?
C25 C26 1.500(6) . ?
C25 H25A 0.9900 . ?
C25 H25B 0.9900 . ?
C26 N8 1.487(5) . ?
C26 H26A 0.9900 . ?
C26 H26B 0.9900 . ?
C27 N8 1.502(5) . ?
C27 C29 1.528(6) . ?
C27 C28 1.533(7) . ?
C27 H27 1.0000 . ?
C28 H28A 0.9800 . ?
C28 H28B 0.9800 . ?
C28 H28C 0.9800 . ?
C29 C30 1.511(6) . ?
C29 H29A 0.9900 . ?
C29 H29B 0.9900 . ?
C30 N5 1.505(5) . ?
C30 C31 1.536(6) . ?
C30 C32 1.544(5) . ?
C31 H31A 0.9800 . ?
C31 H31B 0.9800 . ?
C31 H31C 0.9800 . ?
C32 H32A 0.9800 . ?
C32 H32B 0.9800 . ?
C32 H32C 0.9800 . ?
C33 N9 1.146(5) . ?
C33 N10 1.305(6) . ?
C34 N11 1.151(5) . ?
C34 N10 1.299(6) . ?
C35 N12 1.152(5) . ?
C35 N13 1.318(7) . ?
C36 N14 1.122(6) . ?
C36 N13 1.315(7) . ?
C37 N15 1.130(5) . ?
C37 N16 1.313(6) . ?
C38 N17 1.127(8) . ?
C38 N16 1.357(8) . ?
Cl1 O2 1.402(4) . ?
Cl1 O1 1.404(4) . ?
Cl1 O3 1.404(4) . ?
Cl1 O4 1.422(3) . ?
N1 Ni1 2.169(3) . ?
N1 H1C 0.9300 . ?
N2 Ni1 2.111(3) . ?
N2 H2C 0.9300 . ?
N3 Ni1 2.166(3) . ?
N3 H3A 0.9300 . ?
N4 Ni1 2.148(3) . ?
N4 H4D 0.9300 . ?
N5 Ni2 2.166(3) . ?
N5 H5C 0.9300 . ?
N6 Ni2 2.119(3) . ?
N6 H6A 0.9300 . ?
N7 Ni2 2.172(3) . ?
N7 H7D 0.9300 . ?
N8 Ni2 2.121(3) . ?
N8 H8D 0.9300 . ?
N9 Ni1 2.109(3) . ?
N11 Ni2 2.119(3) . ?
N12 Ni1 2.132(4) . ?
N15 Ni2 2.102(3) . ?
O5 C41 1.230(5) . ?
C39 N18 1.445(6) . ?
C39 H39A 0.9800 . ?
C39 H39B 0.9800 . ?
C39 H39C 0.9800 . ?
C40 N18 1.442(6) . ?
C40 H40A 0.9800 . ?
C40 H40B 0.9800 . ?
C40 H40C 0.9800 . ?
C41 N18 1.319(6) . ?
C41 H41A 0.9500 . ?

loop_
_geom_hbond_atom_site_label_D
_geom_hbond_atom_site_label_H
_geom_hbond_atom_site_label_A
_geom_hbond_distance_DH
_geom_hbond_distance_HA
_geom_hbond_distance_DA
_geom_hbond_angle_DHA
_geom_hbond_site_symmetry_A
N1 H1C N17 0.93 2.30 3.158(6) 154.0 1_455
N2 H2C O3 0.93 2.19 3.097(5) 164.1 .
N4 H4D O1 0.93 2.30 3.187(5) 159.2 .
N5 H5C N14 0.93 2.27 3.173(5) 162.6 1_655
N6 H6A O5 0.93 2.08 2.967(4) 159.6 .
N8 H8D O5 0.93 2.03 2.943(5) 165.8 .

loop_
_geom_torsion_atom_site_label_1
_geom_torsion_atom_site_label_2
_geom_torsion_atom_site_label_3
_geom_torsion_atom_site_label_4
_geom_torsion
_geom_torsion_site_symmetry_1
_geom_torsion_site_symmetry_2
_geom_torsion_site_symmetry_3
_geom_torsion_site_symmetry_4
_geom_torsion_publ_flag
N1 C1 C2 N2 61.4(4) . . . . ?
N2 C3 C5 C6 -69.7(5) . . . . ?
C4 C3 C5 C6 166.2(4) . . . . ?
C3 C5 C6 N3 61.2(5) . . . . ?
C3 C5 C6 C8 -176.3(4) . . . . ?
C3 C5 C6 C7 -57.4(5) . . . . ?
N3 C9 C10 N4 60.9(4) . . . . ?
N4 C11 C13 C14 -70.3(4) . . . . ?
C12 C11 C13 C14 164.8(3) . . . . ?
C11 C13 C14 N1 59.6(4) . . . . ?
C11 C13 C14 C15 -59.9(5) . . . . ?
C11 C13 C14 C16 -177.8(4) . . . . ?
N5 C17 C18 N6 58.6(4) . . . . ?
N6 C19 C21 C22 -71.3(4) . . . . ?
C20 C19 C21 C22 165.0(4) . . . . ?
C19 C21 C22 N7 63.2(4) . . . . ?
C19 C21 C22 C23 -56.1(4) . . . . ?
C19 C21 C22 C24 -174.3(3) . . . . ?
N7 C25 C26 N8 59.7(5) . . . . ?
N8 C27 C29 C30 -71.8(5) . . . . ?
C28 C27 C29 C30 165.5(4) . . . . ?
C27 C29 C30 N5 64.9(5) . . . . ?
C27 C29 C30 C31 -55.1(5) . . . . ?
C27 C29 C30 C32 -172.9(4) . . . . ?
C2 C1 N1 C14 -174.5(3) . . . . ?
C2 C1 N1 Ni1 -40.1(4) . . . . ?
C15 C14 N1 C1 -162.8(3) . . . . ?
C16 C14 N1 C1 -44.9(4) . . . . ?
C13 C14 N1 C1 74.8(4) . . . . ?
C15 C14 N1 Ni1 72.0(4) . . . . ?
C16 C14 N1 Ni1 -170.0(3) . . . . ?
C13 C14 N1 Ni1 -50.3(4) . . . . ?
C1 C2 N2 C3 -174.0(3) . . . . ?
C1 C2 N2 Ni1 -46.2(4) . . . . ?
C5 C3 N2 C2 -175.3(3) . . . . ?
C4 C3 N2 C2 -53.7(4) . . . . ?
C5 C3 N2 Ni1 64.2(4) . . . . ?
C4 C3 N2 Ni1 -174.2(3) . . . . ?
C10 C9 N3 C6 -174.6(3) . . . . ?
C10 C9 N3 Ni1 -40.2(4) . . . . ?
C8 C6 N3 C9 -47.2(4) . . . . ?
C7 C6 N3 C9 -164.8(3) . . . . ?
C5 C6 N3 C9 73.9(4) . . . . ?
C8 C6 N3 Ni1 -172.8(3) . . . . ?
C7 C6 N3 Ni1 69.7(4) . . . . ?
C5 C6 N3 Ni1 -51.7(4) . . . . ?
C9 C10 N4 C11 -170.8(3) . . . . ?
C9 C10 N4 Ni1 -45.3(3) . . . . ?
C13 C11 N4 C10 -174.9(3) . . . . ?
C12 C11 N4 C10 -52.3(4) . . . . ?
C13 C11 N4 Ni1 66.0(4) . . . . ?
C12 C11 N4 Ni1 -171.4(3) . . . . ?
C18 C17 N5 C30 -169.1(3) . . . . ?
C18 C17 N5 Ni2 -35.5(3) . . . . ?
C29 C30 N5 C17 74.8(4) . . . . ?
C31 C30 N5 C17 -162.1(4) . . . . ?
C32 C30 N5 C17 -46.0(4) . . . . ?
C29 C30 N5 Ni2 -50.8(4) . . . . ?
C31 C30 N5 Ni2 72.3(4) . . . . ?
C32 C30 N5 Ni2 -171.6(3) . . . . ?
C20 C19 N6 C18 -56.9(5) . . . . ?
C21 C19 N6 C18 -178.6(3) . . . . ?
C20 C19 N6 Ni2 -177.1(3) . . . . ?
C21 C19 N6 Ni2 61.2(4) . . . . ?
C17 C18 N6 C19 -175.5(3) . . . . ?
C17 C18 N6 Ni2 -47.9(3) . . . . ?
C26 C25 N7 C22 -170.9(3) . . . . ?
C26 C25 N7 Ni2 -36.2(4) . . . . ?
C23 C22 N7 C25 -162.3(3) . . . . ?
C21 C22 N7 C25 75.8(4) . . . . ?
C24 C22 N7 C25 -44.6(4) . . . . ?
C23 C22 N7 Ni2 71.9(3) . . . . ?
C21 C22 N7 Ni2 -50.0(4) . . . . ?
C24 C22 N7 Ni2 -170.4(3) . . . . ?
C25 C26 N8 C27 -176.0(4) . . . . ?
C25 C26 N8 Ni2 -48.5(4) . . . . ?
C29 C27 N8 C26 -178.7(4) . . . . ?
C28 C27 N8 C26 -58.0(5) . . . . ?
C29 C27 N8 Ni2 61.3(4) . . . . ?
C28 C27 N8 Ni2 -178.0(3) . . . . ?
N13 C35 N12 Ni1 56(2) . . . . ?
N14 C36 N13 C35 156(3) . . . . ?
N12 C35 N13 C36 -147(2) . . . . ?
N16 C37 N15 Ni2 -165.2(18) . . . . ?
N15 C37 N16 C38 170(2) . . . . ?
N17 C38 N16 C37 -168(3) . . . . ?
C33 N9 Ni1 N12 -10.9(9) . . . . ?
C33 N9 Ni1 N4 177.3(9) . . . . ?
C33 N9 Ni1 N3 93.4(9) . . . . ?
C33 N9 Ni1 N1 -95.3(9) . . . . ?
C2 N2 Ni1 N12 -67.5(3) . . . . ?
C3 N2 Ni1 N12 57.5(3) . . . . ?
C2 N2 Ni1 N4 105.3(3) . . . . ?
C3 N2 Ni1 N4 -129.6(3) . . . . ?
C2 N2 Ni1 N3 -171.3(3) . . . . ?
C3 N2 Ni1 N3 -46.3(3) . . . . ?
C2 N2 Ni1 N1 18.4(2) . . . . ?
C3 N2 Ni1 N1 143.4(3) . . . . ?
C35 N12 Ni1 N9 -8.6(5) . . . . ?
C35 N12 Ni1 N2 179.4(5) . . . . ?
C35 N12 Ni1 N4 38.4(10) . . . . ?
C35 N12 Ni1 N3 -92.9(5) . . . . ?
C35 N12 Ni1 N1 94.9(5) . . . . ?
C10 N4 Ni1 N9 -68.3(2) . . . . ?
C11 N4 Ni1 N9 55.6(2) . . . . ?
C10 N4 Ni1 N2 104.4(2) . . . . ?
C11 N4 Ni1 N2 -131.7(2) . . . . ?
C10 N4 Ni1 N12 -115.1(6) . . . . ?
C11 N4 Ni1 N12 8.8(8) . . . . ?
C10 N4 Ni1 N3 17.8(2) . . . . ?
C11 N4 Ni1 N3 141.7(3) . . . . ?
C10 N4 Ni1 N1 -171.4(2) . . . . ?
C11 N4 Ni1 N1 -47.5(2) . . . . ?
C9 N3 Ni1 N9 100.3(2) . . . . ?
C6 N3 Ni1 N9 -130.3(3) . . . . ?
C9 N3 Ni1 N2 -87.3(2) . . . . ?
C6 N3 Ni1 N2 42.0(3) . . . . ?
C9 N3 Ni1 N12 -176.8(2) . . . . ?
C6 N3 Ni1 N12 -47.4(3) . . . . ?
C9 N3 Ni1 N4 11.7(2) . . . . ?
C6 N3 Ni1 N4 141.1(3) . . . . ?
C9 N3 Ni1 N1 -35.9(7) . . . . ?
C6 N3 Ni1 N1 93.4(6) . . . . ?
C1 N1 Ni1 N9 -175.3(2) . . . . ?
C14 N1 Ni1 N9 -45.7(3) . . . . ?
C1 N1 Ni1 N2 11.3(3) . . . . ?
C14 N1 Ni1 N2 140.9(3) . . . . ?
C1 N1 Ni1 N12 101.7(3) . . . . ?
C14 N1 Ni1 N12 -128.7(3) . . . . ?
C1 N1 Ni1 N4 -87.7(2) . . . . ?
C14 N1 Ni1 N4 41.9(3) . . . . ?
C1 N1 Ni1 N3 -40.4(7) . . . . ?
C14 N1 Ni1 N3 89.2(6) . . . . ?
C37 N15 Ni2 N11 -16.1(12) . . . . ?
C37 N15 Ni2 N6 170.2(12) . . . . ?
C37 N15 Ni2 N8 23.9(18) . . . . ?
C37 N15 Ni2 N5 86.1(12) . . . . ?
C37 N15 Ni2 N7 -100.9(12) . . . . ?
C34 N11 Ni2 N15 -7.3(6) . . . . ?
C34 N11 Ni2 N6 35.5(12) . . . . ?
C34 N11 Ni2 N8 177.9(6) . . . . ?
C34 N11 Ni2 N5 -93.0(6) . . . . ?
C34 N11 Ni2 N7 94.0(6) . . . . ?
C19 N6 Ni2 N15 58.7(3) . . . . ?
C18 N6 Ni2 N15 -65.3(2) . . . . ?
C19 N6 Ni2 N11 16.2(9) . . . . ?
C19 N6 Ni2 N8 -125.8(2) . . . . ?
C18 N6 Ni2 N8 110.2(2) . . . . ?
C19 N6 Ni2 N5 145.8(3) . . . . ?
C18 N6 Ni2 N5 21.8(2) . . . . ?
C19 N6 Ni2 N7 -42.1(3) . . . . ?
C18 N6 Ni2 N7 -166.1(2) . . . . ?
C26 N8 Ni2 N11 -63.9(3) . . . . ?
C27 N8 Ni2 N11 60.0(3) . . . . ?
C26 N8 Ni2 N6 110.5(3) . . . . ?
C27 N8 Ni2 N6 -125.6(3) . . . . ?
C26 N8 Ni2 N5 -165.7(3) . . . . ?
C27 N8 Ni2 N5 -41.8(3) . . . . ?
C26 N8 Ni2 N7 22.1(3) . . . . ?
C27 N8 Ni2 N7 146.0(3) . . . . ?
C17 N5 Ni2 N15 96.1(2) . . . . ?
C30 N5 Ni2 N15 -135.2(3) . . . . ?
C17 N5 Ni2 N11 180.0(2) . . . . ?
C30 N5 Ni2 N11 -51.4(3) . . . . ?
C17 N5 Ni2 N6 7.2(2) . . . . ?
C30 N5 Ni2 N6 135.9(3) . . . . ?
C17 N5 Ni2 N8 -91.0(2) . . . . ?
C30 N5 Ni2 N8 37.7(3) . . . . ?
C17 N5 Ni2 N7 -42.2(7) . . . . ?
C30 N5 Ni2 N7 86.5(7) . . . . ?
C25 N7 Ni2 N15 -179.5(3) . . . . ?
C22 N7 Ni2 N15 -50.4(3) . . . . ?
C25 N7 Ni2 N11 96.8(3) . . . . ?
C22 N7 Ni2 N11 -134.1(3) . . . . ?
C25 N7 Ni2 N6 -91.0(3) . . . . ?
C22 N7 Ni2 N6 38.1(3) . . . . ?
C25 N7 Ni2 N8 7.1(2) . . . . ?
C22 N7 Ni2 N8 136.2(3) . . . . ?
C25 N7 Ni2 N5 -42.0(8) . . . . ?
C22 N7 Ni2 N5 87.1(7) . . . . ?
O5 C41 N18 C40 1.3(7) . . . . ?
O5 C41 N18 C39 -179.2(4) . . . . ?
